data_1514028
loop_
_publ_author_name
'Idemoto, Y.'
'Mochizuki, T.'
'Ui, K.'
'Koura, N.'

_publ_section_title
;
 Properties, crystal structure and performance of o-(Li Mn O2) as cathode
 material for Li secondary batteries
;
_journal_coden_ASTM JESOAN
_journal_issue 2
_journal_name_full 'Journal of the Electrochemical Society'
_journal_page_first A418
_journal_page_last A424
_journal_paper_doi 10.1149/1.2142293
_journal_volume 153
_journal_year 2006
_chemical_formula_structural 'Li (Mn O2)'
_chemical_formula_sum 'Li Mn O2'
_chemical_name_systematic 'Lithium Manganate(III) - O'
_space_group_IT_number 59
_symmetry_Int_Tables_number 59
_symmetry_space_group_name_Hall '-P 2ab 2a'
_symmetry_space_group_name_H-M 'P m m n :2'
_audit_creation_date 2007/04/01
_cell_angle_alpha 90.
_cell_angle_beta 90.
_cell_angle_gamma 90.
_cell_formula_units_Z 2
_cell_length_a 4.5757(4)
_cell_length_b 2.8058(2)
_cell_length_c 5.7490(6)
_cell_volume 73.809(11)
_refine_ls_R_factor_all 0.0482
_cod_data_source_file 'data_LiMnO2melanie154823.cif'
_cod_data_source_block LiMnO2melanie154823.cif
_cod_original_cell_volume 73.81
_cod_original_sg_symbol_H-M 'P m m n Z'
_cod_original_formula_sum 'Li1 Mn1 O2'
_cod_database_code 1514028

loop_
_symmetry_equiv_pos_site_id
_symmetry_equiv_pos_as_xyz
1 'x+1/2, y+1/2, -z'
2 '-x, y+1/2, -z'
3 'x+1/2, -y, -z'
4 '-x, -y, -z'
5 '-x+1/2, -y+1/2, z'
6 'x, -y+1/2, z'
7 '-x+1/2, y, z'
8 'x, y, z'

loop_
_atom_site_label
_atom_site_type_symbol
_atom_site_symmetry_multiplicity
_atom_site_Wyckoff_symbol
_atom_site_fract_x
_atom_site_fract_y
_atom_site_fract_z
_atom_site_occupancy
_atom_site_attached_hydrogens
_atom_site_B_iso_or_equiv
Li1 Li1+ 2 a 0.250 0.250 0.083(1) 1. 0 0.12
Mn1 Mn3+ 2 a 0.250 0.250 0.631(1) 1. 0 0.28(8)
O1 O2- 2 b 0.750 0.250 0.141(1) 1. 0 0.82(8)
O2 O2- 2 b 0.750 0.250 0.612(1) 1. 0 0.53(7)

loop_
_atom_type_symbol
_atom_type_oxidation_number
Li1+ 1
Mn3+ 3
O2- -2
